data_4316626
loop_
_publ_author_name
'Anandalok Audhya'
'Manoranjan Maity'
'Kisholoy Bhattacharya'
'Rodolphe Cl\'erac'
'Muktimoy Chaudhury'

_publ_section_title
;
 Tri- and Tetranuclear Nickel(II) Inverse Metallacrown Complexes Involving
 Oximato Oxygen Linkers: Role of the Guest Anion (Oxo versus Alkoxo) in
 Controlling the Size of the Ring Topology
;
_journal_name_full 'Inorganic Chemistry'
_journal_page_first 9026
_journal_page_last 9035
_journal_paper_doi 10.1021/ic101273y
_journal_volume 49
_journal_year 2010
_chemical_formula_sum 'C18 H33 Cl N6 Ni3 O11'
_chemical_formula_weight 721.08
_chemical_name_systematic
; 
 ? 
;
_space_group_IT_number 14
_symmetry_cell_setting monoclinic
_symmetry_space_group_name_Hall '-P 2ybc'
_symmetry_space_group_name_H-M 'P 1 21/c 1'
_atom_sites_solution_hydrogens geom
_atom_sites_solution_primary direct
_atom_sites_solution_secondary difmap
_audit_creation_method SHELXL-97
_cell_angle_alpha 90.00
_cell_angle_beta 93.671(3)
_cell_angle_gamma 90.00
_cell_formula_units_Z 4
_cell_length_a 9.5896(19)
_cell_length_b 20.871(4)
_cell_length_c 13.297(3)
_cell_measurement_temperature 298(2)
_cell_volume 2655.9(9)
_computing_cell_refinement 'BRUKER APEX II'
_computing_data_collection 'BRUKER APEX II'
_computing_data_reduction 'BRUKER APEX II'
_computing_molecular_graphics 'MERCURY 2.2, PLATON-97'
_computing_publication_material 'MERCURY 2.2, PLATON-97'
_computing_structure_refinement 'SHELXL-97 (Sheldrick, 1997)'
_computing_structure_solution 'SHELXS-97 (Sheldrick, 1990)'
_diffrn_ambient_temperature 298(2)
_diffrn_detector_area_resol_mean 0.3
_diffrn_measured_fraction_theta_full 1.000
_diffrn_measured_fraction_theta_max 1.000
_diffrn_measurement_device_type 'CCD AREA DETECTOR'
_diffrn_measurement_method OMEGA-SCAN
_diffrn_radiation_monochromator graphite
_diffrn_radiation_source 'fine-focus sealed tube'
_diffrn_radiation_type MoK\a
_diffrn_radiation_wavelength 0.71073
_diffrn_reflns_av_R_equivalents 0.0869
_diffrn_reflns_av_sigmaI/netI 0.0828
_diffrn_reflns_limit_h_max 9
_diffrn_reflns_limit_h_min -9
_diffrn_reflns_limit_k_max 21
_diffrn_reflns_limit_k_min -21
_diffrn_reflns_limit_l_max 13
_diffrn_reflns_limit_l_min -13
_diffrn_reflns_number 13332
_diffrn_reflns_theta_full 21.41
_diffrn_reflns_theta_max 21.41
_diffrn_reflns_theta_min 1.82
_exptl_absorpt_coefficient_mu 2.273
_exptl_absorpt_correction_T_max 0.8391
_exptl_absorpt_correction_T_min 0.7125
_exptl_absorpt_correction_type multi-scan
_exptl_absorpt_process_details SADABS
_exptl_crystal_colour RED
_exptl_crystal_density_diffrn 1.803
_exptl_crystal_density_method 'not measured'
_exptl_crystal_description BLOCK
_exptl_crystal_F_000 1488
_exptl_crystal_size_max 0.16
_exptl_crystal_size_mid 0.10
_exptl_crystal_size_min 0.08
_refine_diff_density_max 0.348
_refine_diff_density_min -0.471
_refine_diff_density_rms 0.084
_refine_ls_extinction_method none
_refine_ls_goodness_of_fit_ref 0.841
_refine_ls_hydrogen_treatment constr
_refine_ls_matrix_type full
_refine_ls_number_parameters 361
_refine_ls_number_reflns 3024
_refine_ls_number_restraints 0
_refine_ls_restrained_S_all 0.841
_refine_ls_R_factor_all 0.0796
_refine_ls_R_factor_gt 0.0452
_refine_ls_shift/su_max 0.000
_refine_ls_shift/su_mean 0.000
_refine_ls_structure_factor_coef Fsqd
_refine_ls_weighting_details 'calc w=1/[\s^2^(Fo^2^)+(0.1000P)^2^+0.3580P] where P=(Fo^2^+2Fc^2^)/3'
_refine_ls_weighting_scheme calc
_refine_ls_wR_factor_gt 0.1145
_refine_ls_wR_factor_ref 0.1411
_reflns_number_gt 2017
_reflns_number_total 3024
_reflns_threshold_expression >2sigma(I)
_cod_data_source_file ic101273y_si_002_1.cif
_cod_data_source_block compound1
_cod_depositor_comments
;
The following automatic conversions were performed:

'_symmetry_cell_setting' value 'MONOCLINIC' changed to 'monoclinic'
according to the built-in table from CIF Core dictionary named
'cif_core.dic' version 2.4.1 from
2010-06-29.

'_exptl_absorpt_correction_type' value 'MULTI-SCAN'
changed to 'multi-scan' according to the built-in table from CIF Core
dictionary named 'cif_core.dic' version 2.4.1 from 2010-06-29.

Automatic conversion script
Id: cif_fix_values 1646 2011-03-28 12:23:43Z adriana 
;
_cod_original_sg_symbol_H-M 'P 21/c'
_cod_database_code 4316626

loop_
_symmetry_equiv_pos_as_xyz
'x, y, z'
'-x, y+1/2, -z+1/2'
'-x, -y, -z'
'x, -y-1/2, z-1/2'

loop_
_atom_site_label
_atom_site_type_symbol
_atom_site_fract_x
_atom_site_fract_y
_atom_site_fract_z
_atom_site_U_iso_or_equiv
_atom_site_adp_type
_atom_site_occupancy
_atom_site_symmetry_multiplicity
_atom_site_calc_flag
_atom_site_refinement_flags
_atom_site_disorder_assembly
_atom_site_disorder_group
Ni2 Ni 0.16316(11) 0.42646(5) 0.10383(7) 0.0426(4) Uani 1 1 d . . .
Ni3 Ni 0.35654(11) 0.54090(5) 0.05951(8) 0.0427(4) Uani 1 1 d . . .
Ni1 Ni 0.14614(10) 0.48965(5) -0.10773(8) 0.0427(4) Uani 1 1 d . . .
Cl1 Cl 0.3071(2) 0.69318(11) 0.52685(17) 0.0579(7) Uani 1 1 d . . .
C15 C 0.4296(8) 0.6256(4) -0.0823(6) 0.041(2) Uani 1 1 d . . .
C3 C -0.0364(8) 0.3947(4) -0.1597(7) 0.048(2) Uani 1 1 d . . .
C6 C 0.2204(9) 0.5042(4) -0.3695(6) 0.054(2) Uani 1 1 d . . .
H6A H 0.2433 0.5347 -0.4210 0.064 Uiso 1 1 calc R . .
H6B H 0.2974 0.5031 -0.3186 0.064 Uiso 1 1 calc R . .
C10 C 0.3840(9) 0.4504(4) 0.3772(6) 0.060(3) Uani 1 1 d . . .
H10A H 0.4664 0.4242 0.3805 0.089 Uiso 1 1 calc R . .
H10B H 0.3361 0.4451 0.4379 0.089 Uiso 1 1 calc R . .
H10C H 0.4099 0.4945 0.3702 0.089 Uiso 1 1 calc R . .
C16 C 0.4332(9) 0.6588(4) -0.1783(6) 0.055(2) Uani 1 1 d . . .
H16A H 0.3878 0.6331 -0.2306 0.083 Uiso 1 1 calc R . .
H16B H 0.5286 0.6661 -0.1932 0.083 Uiso 1 1 calc R . .
H16C H 0.3857 0.6991 -0.1745 0.083 Uiso 1 1 calc R . .
C9 C 0.2904(8) 0.4309(4) 0.2892(6) 0.046(2) Uani 1 1 d . . .
C14 C 0.5195(8) 0.6383(4) 0.0091(6) 0.044(2) Uani 1 1 d . . .
C8 C 0.1921(9) 0.3776(4) 0.2912(6) 0.051(2) Uani 1 1 d . . .
C17 C 0.5805(8) 0.6075(4) 0.1811(6) 0.049(2) Uani 1 1 d . . .
H17A H 0.6716 0.6254 0.1701 0.059 Uiso 1 1 calc R . .
H17B H 0.5945 0.5651 0.2101 0.059 Uiso 1 1 calc R . .
C11 C 0.0157(8) 0.3161(4) 0.1908(6) 0.049(2) Uani 1 1 d . . .
H11A H -0.0635 0.3317 0.1488 0.059 Uiso 1 1 calc R . .
H11B H -0.0177 0.3043 0.2556 0.059 Uiso 1 1 calc R . .
C2 C -0.0235(9) 0.4343(4) -0.2494(6) 0.045(2) Uani 1 1 d . . .
C4 C -0.1202(8) 0.3359(4) -0.1490(6) 0.054(2) Uani 1 1 d . . .
H4A H -0.0593 0.3007 -0.1308 0.080 Uiso 1 1 calc R . .
H4B H -0.1713 0.3267 -0.2117 0.080 Uiso 1 1 calc R . .
H4C H -0.1845 0.3422 -0.0974 0.080 Uiso 1 1 calc R . .
C1 C -0.1088(9) 0.4163(4) -0.3437(6) 0.058(2) Uani 1 1 d . . .
H1A H -0.0858 0.4441 -0.3976 0.088 Uiso 1 1 calc R . .
H1B H -0.2063 0.4204 -0.3326 0.088 Uiso 1 1 calc R . .
H1C H -0.0888 0.3727 -0.3612 0.088 Uiso 1 1 calc R . .
C18 C 0.5079(9) 0.6493(4) 0.2535(6) 0.054(2) Uani 1 1 d . . .
H18A H 0.4986 0.6924 0.2270 0.064 Uiso 1 1 calc R . .
H18B H 0.4151 0.6327 0.2630 0.064 Uiso 1 1 calc R . .
C5 C 0.0890(8) 0.5254(4) -0.3222(6) 0.048(2) Uani 1 1 d . . .
H5A H 0.1006 0.5689 -0.2975 0.057 Uiso 1 1 calc R . .
H5B H 0.0113 0.5249 -0.3727 0.057 Uiso 1 1 calc R . .
C13 C 0.6283(9) 0.6903(4) 0.0094(7) 0.060(3) Uani 1 1 d . . .
H13A H 0.6034 0.7242 0.0537 0.090 Uiso 1 1 calc R . .
H13B H 0.6334 0.7069 -0.0576 0.090 Uiso 1 1 calc R . .
H13C H 0.7175 0.6730 0.0324 0.090 Uiso 1 1 calc R . .
C12 C 0.0749(10) 0.2576(4) 0.1424(7) 0.064(3) Uani 1 1 d . . .
H12A H 0.0016 0.2263 0.1284 0.076 Uiso 1 1 calc R . .
H12B H 0.1132 0.2693 0.0791 0.076 Uiso 1 1 calc R . .
O3 O 0.3707(6) 0.5079(2) 0.1886(4) 0.0499(15) Uani 1 1 d . . .
O2 O 0.0433(5) 0.3888(3) 0.0054(4) 0.0515(15) Uani 1 1 d . . .
O1 O 0.2541(6) 0.5597(2) -0.1400(4) 0.0512(15) Uani 1 1 d . . .
O4 O 0.2191(7) 0.4864(3) 0.0191(4) 0.076(2) Uani 1 1 d . . .
N6 N 0.3474(7) 0.5780(3) -0.0657(5) 0.0437(17) Uani 1 1 d . . .
N4 N 0.2850(7) 0.4581(3) 0.2022(5) 0.0418(17) Uani 1 1 d . . .
N1 N 0.0582(7) 0.4829(3) -0.2389(5) 0.0435(17) Uani 1 1 d . . .
N5 N 0.4998(6) 0.6021(3) 0.0851(5) 0.0417(16) Uani 1 1 d . . .
N3 N 0.1204(7) 0.3684(3) 0.2056(5) 0.0430(17) Uani 1 1 d . . .
N2 N 0.0406(7) 0.4180(3) -0.0842(5) 0.0446(17) Uani 1 1 d . . .
O7 O 0.5898(6) 0.6499(3) 0.3486(4) 0.0628(17) Uani 1 1 d . . .
H7 H 0.5416 0.6628 0.3931 0.094 Uiso 1 1 calc R . .
O10 O 0.1876(7) 0.6664(3) 0.5676(6) 0.095(2) Uani 1 1 d . . .
O8 O 0.2693(9) 0.7339(4) 0.4465(6) 0.126(3) Uani 1 1 d . . .
O9 O 0.3868(8) 0.6430(4) 0.4880(6) 0.107(3) Uani 1 1 d . . .
O11 O 0.3858(10) 0.7261(5) 0.6008(6) 0.140(4) Uani 1 1 d . . .
C7 C 0.1768(9) 0.3383(4) 0.3844(6) 0.059(2) Uani 1 1 d . . .
H7A H 0.1125 0.3591 0.4263 0.089 Uiso 1 1 calc R . .
H7B H 0.2661 0.3342 0.4207 0.089 Uiso 1 1 calc R . .
H7C H 0.1419 0.2966 0.3657 0.089 Uiso 1 1 calc R . .
O6 O 0.1804(8) 0.2314(3) 0.2083(6) 0.086(2) Uani 1 1 d . . .
H6 H 0.1563 0.1959 0.2268 0.129 Uiso 1 1 calc R . .
O5 O 0.2018(7) 0.4429(3) -0.4130(5) 0.0677(18) Uani 1 1 d . . .
H5 H 0.2695 0.4203 -0.3965 0.102 Uiso 1 1 calc R . .

loop_
_atom_site_aniso_label
_atom_site_aniso_U_11
_atom_site_aniso_U_22
_atom_site_aniso_U_33
_atom_site_aniso_U_23
_atom_site_aniso_U_13
_atom_site_aniso_U_12
Ni2 0.0519(7) 0.0368(7) 0.0390(7) 0.0036(5) 0.0017(5) -0.0044(5)
Ni3 0.0533(7) 0.0378(7) 0.0364(7) 0.0015(5) -0.0008(5) -0.0081(5)
Ni1 0.0509(7) 0.0402(7) 0.0366(7) -0.0003(5) 0.0002(5) -0.0065(5)
Cl1 0.0646(15) 0.0572(15) 0.0521(15) 0.0025(13) 0.0048(12) -0.0018(13)
C15 0.051(5) 0.036(5) 0.037(5) 0.007(4) 0.009(4) -0.001(4)
C3 0.038(5) 0.050(6) 0.056(6) -0.011(5) 0.003(5) -0.003(4)
C6 0.067(6) 0.055(6) 0.038(5) 0.001(5) 0.002(5) 0.002(5)
C10 0.068(6) 0.066(6) 0.046(6) 0.011(5) 0.012(5) 0.000(5)
C16 0.068(6) 0.047(6) 0.053(6) 0.001(5) 0.018(5) 0.000(5)
C9 0.049(5) 0.041(5) 0.049(6) -0.007(5) 0.004(4) 0.005(4)
C14 0.043(5) 0.044(5) 0.046(6) 0.000(5) 0.009(4) -0.003(4)
C8 0.061(6) 0.047(6) 0.046(6) 0.008(5) 0.008(5) 0.015(5)
C17 0.050(5) 0.048(5) 0.050(6) 0.001(5) 0.005(5) -0.003(4)
C11 0.047(5) 0.049(5) 0.052(6) 0.012(5) 0.013(4) 0.001(5)
C2 0.054(6) 0.043(5) 0.040(5) -0.004(4) 0.016(4) 0.009(5)
C4 0.057(6) 0.045(6) 0.058(6) -0.008(5) 0.002(5) -0.008(5)
C1 0.059(6) 0.068(6) 0.047(5) -0.007(5) -0.009(5) -0.003(5)
C18 0.053(5) 0.065(6) 0.042(5) -0.001(5) -0.002(4) 0.005(5)
C5 0.057(6) 0.048(6) 0.038(5) 0.007(4) 0.000(4) 0.011(4)
C13 0.060(6) 0.057(6) 0.065(6) -0.003(5) 0.017(5) -0.015(5)
C12 0.068(6) 0.047(6) 0.076(7) 0.000(5) 0.008(6) -0.008(5)
O3 0.069(4) 0.041(3) 0.040(3) 0.007(3) 0.001(3) -0.018(3)
O2 0.056(4) 0.060(4) 0.037(3) 0.011(3) -0.003(3) -0.019(3)
O1 0.064(4) 0.044(4) 0.046(4) -0.002(3) 0.003(3) -0.018(3)
O4 0.105(5) 0.078(4) 0.041(4) 0.022(3) -0.025(3) -0.062(4)
N6 0.054(4) 0.035(4) 0.042(4) 0.005(3) 0.005(4) -0.002(4)
N4 0.057(4) 0.042(4) 0.027(4) 0.007(3) 0.007(3) 0.004(4)
N1 0.043(4) 0.049(4) 0.039(4) -0.003(4) 0.001(3) 0.003(4)
N5 0.043(4) 0.037(4) 0.045(4) -0.008(4) -0.002(3) 0.003(3)
N3 0.054(4) 0.030(4) 0.047(5) 0.008(3) 0.015(4) 0.005(3)
N2 0.051(4) 0.036(4) 0.047(5) -0.002(4) 0.005(4) 0.002(3)
O7 0.058(4) 0.080(5) 0.049(4) -0.012(3) -0.007(3) 0.005(3)
O10 0.088(5) 0.087(5) 0.117(6) -0.001(5) 0.045(5) -0.027(4)
O8 0.124(7) 0.133(7) 0.119(7) 0.081(6) -0.003(6) 0.004(6)
O9 0.098(6) 0.101(6) 0.126(7) 0.012(5) 0.042(5) 0.045(5)
O11 0.165(8) 0.170(9) 0.083(6) -0.036(6) -0.006(6) -0.090(7)
C7 0.071(6) 0.049(6) 0.058(6) 0.016(5) 0.009(5) -0.005(5)
O6 0.117(6) 0.059(5) 0.080(5) 0.011(4) -0.007(4) 0.031(4)
O5 0.080(5) 0.062(4) 0.062(4) -0.017(4) 0.010(4) 0.010(3)

loop_
_atom_type_symbol
_atom_type_description
_atom_type_scat_dispersion_real
_atom_type_scat_dispersion_imag
_atom_type_scat_source
C C 0.0033 0.0016 'International Tables Vol C Tables 4.2.6.8 and 6.1.1.4'
H H 0.0000 0.0000 'International Tables Vol C Tables 4.2.6.8 and 6.1.1.4'
N N 0.0061 0.0033 'International Tables Vol C Tables 4.2.6.8 and 6.1.1.4'
O O 0.0106 0.0060 'International Tables Vol C Tables 4.2.6.8 and 6.1.1.4'
Cl Cl 0.1484 0.1585 'International Tables Vol C Tables 4.2.6.8 and 6.1.1.4'
Ni Ni 0.3393 1.1124 'International Tables Vol C Tables 4.2.6.8 and 6.1.1.4'

loop_
_geom_angle_atom_site_label_1
_geom_angle_atom_site_label_2
_geom_angle_atom_site_label_3
_geom_angle
_geom_angle_site_symmetry_1
_geom_angle_site_symmetry_3
_geom_angle_publ_flag
O4 Ni2 N4 89.7(3) . . ?
O4 Ni2 O2 92.8(2) . . ?
N4 Ni2 O2 176.3(3) . . ?
O4 Ni2 N3 172.6(3) . . ?
N4 Ni2 N3 82.9(3) . . ?
O2 Ni2 N3 94.6(3) . . ?
O4 Ni3 N6 90.2(3) . . ?
O4 Ni3 O3 92.9(2) . . ?
N6 Ni3 O3 176.6(3) . . ?
O4 Ni3 N5 172.8(3) . . ?
N6 Ni3 N5 82.5(3) . . ?
O3 Ni3 N5 94.3(3) . . ?
O4 Ni1 N2 89.7(3) . . ?
O4 Ni1 O1 93.3(2) . . ?
N2 Ni1 O1 176.2(3) . . ?
O4 Ni1 N1 172.7(3) . . ?
N2 Ni1 N1 83.1(3) . . ?
O1 Ni1 N1 93.9(3) . . ?
O11 Cl1 O8 110.2(6) . . ?
O11 Cl1 O10 110.0(5) . . ?
O8 Cl1 O10 110.9(5) . . ?
O11 Cl1 O9 110.2(6) . . ?
O8 Cl1 O9 106.9(5) . . ?
O10 Cl1 O9 108.5(4) . . ?
N6 C15 C16 124.3(8) . . ?
N6 C15 C14 109.2(7) . . ?
C16 C15 C14 126.5(8) . . ?
N2 C3 C2 110.1(7) . . ?
N2 C3 C4 121.4(8) . . ?
C2 C3 C4 128.5(8) . . ?
O5 C6 C5 110.4(7) . . ?
O5 C6 H6A 109.6 . . ?
C5 C6 H6A 109.6 . . ?
O5 C6 H6B 109.6 . . ?
C5 C6 H6B 109.6 . . ?
H6A C6 H6B 108.1 . . ?
C9 C10 H10A 109.5 . . ?
C9 C10 H10B 109.5 . . ?
H10A C10 H10B 109.5 . . ?
C9 C10 H10C 109.5 . . ?
H10A C10 H10C 109.5 . . ?
H10B C10 H10C 109.5 . . ?
C15 C16 H16A 109.5 . . ?
C15 C16 H16B 109.5 . . ?
H16A C16 H16B 109.5 . . ?
C15 C16 H16C 109.5 . . ?
H16A C16 H16C 109.5 . . ?
H16B C16 H16C 109.5 . . ?
N4 C9 C8 111.3(7) . . ?
N4 C9 C10 125.1(8) . . ?
C8 C9 C10 123.6(8) . . ?
N5 C14 C15 115.8(7) . . ?
N5 C14 C13 124.0(8) . . ?
C15 C14 C13 120.2(7) . . ?
N3 C8 C9 113.6(7) . . ?
N3 C8 C7 124.4(8) . . ?
C9 C8 C7 121.9(8) . . ?
N5 C17 C18 111.4(6) . . ?
N5 C17 H17A 109.4 . . ?
C18 C17 H17A 109.4 . . ?
N5 C17 H17B 109.4 . . ?
C18 C17 H17B 109.4 . . ?
H17A C17 H17B 108.0 . . ?
N3 C11 C12 112.4(7) . . ?
N3 C11 H11A 109.1 . . ?
C12 C11 H11A 109.1 . . ?
N3 C11 H11B 109.1 . . ?
C12 C11 H11B 109.1 . . ?
H11A C11 H11B 107.9 . . ?
N1 C2 C3 116.2(8) . . ?
N1 C2 C1 125.8(8) . . ?
C3 C2 C1 118.0(8) . . ?
C3 C4 H4A 109.5 . . ?
C3 C4 H4B 109.5 . . ?
H4A C4 H4B 109.5 . . ?
C3 C4 H4C 109.5 . . ?
H4A C4 H4C 109.5 . . ?
H4B C4 H4C 109.5 . . ?
C2 C1 H1A 109.5 . . ?
C2 C1 H1B 109.5 . . ?
H1A C1 H1B 109.5 . . ?
C2 C1 H1C 109.5 . . ?
H1A C1 H1C 109.5 . . ?
H1B C1 H1C 109.5 . . ?
O7 C18 C17 108.5(7) . . ?
O7 C18 H18A 110.0 . . ?
C17 C18 H18A 110.0 . . ?
O7 C18 H18B 110.0 . . ?
C17 C18 H18B 110.0 . . ?
H18A C18 H18B 108.4 . . ?
N1 C5 C6 110.7(6) . . ?
N1 C5 H5A 109.5 . . ?
C6 C5 H5A 109.5 . . ?
N1 C5 H5B 109.5 . . ?
C6 C5 H5B 109.5 . . ?
H5A C5 H5B 108.1 . . ?
C14 C13 H13A 109.5 . . ?
C14 C13 H13B 109.5 . . ?
H13A C13 H13B 109.5 . . ?
C14 C13 H13C 109.5 . . ?
H13A C13 H13C 109.5 . . ?
H13B C13 H13C 109.5 . . ?
O6 C12 C11 108.9(8) . . ?
O6 C12 H12A 109.9 . . ?
C11 C12 H12A 109.9 . . ?
O6 C12 H12B 109.9 . . ?
C11 C12 H12B 109.9 . . ?
H12A C12 H12B 108.3 . . ?
N4 O3 Ni3 113.8(4) . . ?
N2 O2 Ni2 114.2(4) . . ?
N6 O1 Ni1 114.1(4) . . ?
Ni1 O4 Ni2 120.4(3) . . ?
Ni1 O4 Ni3 119.6(3) . . ?
Ni2 O4 Ni3 119.9(3) . . ?
C15 N6 O1 118.4(6) . . ?
C15 N6 Ni3 119.0(6) . . ?
O1 N6 Ni3 122.5(5) . . ?
C9 N4 O3 118.2(7) . . ?
C9 N4 Ni2 118.2(6) . . ?
O3 N4 Ni2 123.6(5) . . ?
C2 N1 C5 123.2(7) . . ?
C2 N1 Ni1 113.0(6) . . ?
C5 N1 Ni1 123.6(5) . . ?
C14 N5 C17 123.2(7) . . ?
C14 N5 Ni3 113.4(5) . . ?
C17 N5 Ni3 123.3(5) . . ?
C8 N3 C11 122.5(7) . . ?
C8 N3 Ni2 113.9(6) . . ?
C11 N3 Ni2 123.6(5) . . ?
C3 N2 O2 119.6(7) . . ?
C3 N2 Ni1 117.5(6) . . ?
O2 N2 Ni1 122.8(5) . . ?
C18 O7 H7 109.5 . . ?
C8 C7 H7A 109.5 . . ?
C8 C7 H7B 109.5 . . ?
H7A C7 H7B 109.5 . . ?
C8 C7 H7C 109.5 . . ?
H7A C7 H7C 109.5 . . ?
H7B C7 H7C 109.5 . . ?
C12 O6 H6 109.5 . . ?
C6 O5 H5 109.5 . . ?

loop_
_geom_bond_atom_site_label_1
_geom_bond_atom_site_label_2
_geom_bond_distance
_geom_bond_site_symmetry_2
_geom_bond_publ_flag
Ni2 O4 1.789(5) . ?
Ni2 N4 1.821(6) . ?
Ni2 O2 1.859(5) . ?
Ni2 N3 1.882(6) . ?
Ni3 O4 1.797(5) . ?
Ni3 N6 1.833(6) . ?
Ni3 O3 1.846(5) . ?
Ni3 N5 1.891(6) . ?
Ni1 O4 1.785(5) . ?
Ni1 N2 1.843(6) . ?
Ni1 O1 1.858(5) . ?
Ni1 N1 1.893(6) . ?
Cl1 O11 1.384(7) . ?
Cl1 O8 1.395(7) . ?
Cl1 O10 1.413(7) . ?
Cl1 O9 1.414(7) . ?
C15 N6 1.295(9) . ?
C15 C16 1.456(10) . ?
C15 C14 1.469(11) . ?
C3 N2 1.302(9) . ?
C3 C2 1.463(11) . ?
C3 C4 1.479(11) . ?
C6 O5 1.412(9) . ?
C6 C5 1.510(11) . ?
C6 H6A 0.9700 . ?
C6 H6B 0.9700 . ?
C10 C9 1.485(11) . ?
C10 H10A 0.9600 . ?
C10 H10B 0.9600 . ?
C10 H10C 0.9600 . ?
C16 H16A 0.9600 . ?
C16 H16B 0.9600 . ?
C16 H16C 0.9600 . ?
C9 N4 1.288(10) . ?
C9 C8 1.460(11) . ?
C14 N5 1.285(9) . ?
C14 C13 1.505(11) . ?
C8 N3 1.306(10) . ?
C8 C7 1.500(11) . ?
C17 N5 1.454(9) . ?
C17 C18 1.503(10) . ?
C17 H17A 0.9700 . ?
C17 H17B 0.9700 . ?
C11 N3 1.486(9) . ?
C11 C12 1.508(11) . ?
C11 H11A 0.9700 . ?
C11 H11B 0.9700 . ?
C2 N1 1.283(9) . ?
C2 C1 1.501(11) . ?
C4 H4A 0.9600 . ?
C4 H4B 0.9600 . ?
C4 H4C 0.9600 . ?
C1 H1A 0.9600 . ?
C1 H1B 0.9600 . ?
C1 H1C 0.9600 . ?
C18 O7 1.445(9) . ?
C18 H18A 0.9700 . ?
C18 H18B 0.9700 . ?
C5 N1 1.464(9) . ?
C5 H5A 0.9700 . ?
C5 H5B 0.9700 . ?
C13 H13A 0.9600 . ?
C13 H13B 0.9600 . ?
C13 H13C 0.9600 . ?
C12 O6 1.406(10) . ?
C12 H12A 0.9700 . ?
C12 H12B 0.9700 . ?
O3 N4 1.345(8) . ?
O2 N2 1.337(7) . ?
O1 N6 1.346(8) . ?
O7 H7 0.8200 . ?
C7 H7A 0.9600 . ?
C7 H7B 0.9600 . ?
C7 H7C 0.9600 . ?
O6 H6 0.8200 . ?
O5 H5 0.8200 . ?
